data_2211503
loop_
_publ_author_name
'Wardell, James L.'
'Low, John N.'
'Glidewell, Christopher'

_publ_section_title
;
 5-Amino-1-(2-chloronicotinoyl)-3-trifluoromethyl-1<i>H</i>-1,2,4-triazole:
 hydrogen-bonded sheets of alternating <i>R</i>~2~^2^(8) and
 <i>R</i>~6~^6^(36) rings
;
_journal_coeditor_code LH2228
_journal_issue 12
_journal_name_full 'Acta Crystallographica Section E'
_journal_page_first o5383
_journal_page_last o5385
_journal_paper_doi 10.1107/S1600536806044990
_journal_volume 62
_journal_year 2006
_chemical_formula_iupac 'C9 H5 Cl F3 N5 O'
_chemical_formula_moiety 'C9 H5 Cl F3 N5 O'
_chemical_formula_sum 'C9 H5 Cl F3 N5 O'
_chemical_formula_weight 291.63
_chemical_name_systematic
;
5-Amino-1-(2-chloronicotinoyl)-3-trifluoromethyl-1H-1,2,4-triazole
;
_space_group_IT_number 14
_symmetry_cell_setting monoclinic
_symmetry_space_group_name_Hall '-P 2yn'
_symmetry_space_group_name_H-M 'P 1 21/n 1'
_atom_sites_solution_hydrogens geom
_atom_sites_solution_primary direct
_atom_sites_solution_secondary difmap
_cell_angle_alpha 90.00
_cell_angle_beta 91.147(3)
_cell_angle_gamma 90.00
_cell_formula_units_Z 4
_cell_length_a 4.64770(10)
_cell_length_b 19.7414(10)
_cell_length_c 12.3721(5)
_cell_measurement_reflns_used 2588
_cell_measurement_temperature 120(2)
_cell_measurement_theta_max 27.62
_cell_measurement_theta_min 3.89
_cell_volume 1134.94(8)
_computing_cell_refinement 'DENZO (Otwinowski & Minor, 1997) and COLLECT'
_computing_data_collection 'COLLECT (Nonius, 1999)'
_computing_data_reduction 'DENZO and COLLECT'
_computing_molecular_graphics 'PLATON (Spek, 2003)'
_computing_publication_material 'SHELXL97 and PRPKAPPA (Ferguson, 1999)'
_computing_structure_refinement 'OSCAIL and SHELXL97 (Sheldrick, 1997)'
_computing_structure_solution 'OSCAIL (McArdle, 2003) and SHELXS97 (Sheldrick, 1997)'
_diffrn_ambient_temperature 120(2)
_diffrn_detector_area_resol_mean 9.091
_diffrn_measured_fraction_theta_full 0.996
_diffrn_measured_fraction_theta_max 0.985
_diffrn_measurement_device_type 'Bruker Nonius KappaCCD area-detector'
_diffrn_measurement_method '\f and \w'
_diffrn_radiation_monochromator graphite
_diffrn_radiation_source 'Bruker Nonius FR591 rotating anode'
_diffrn_radiation_type 'Mo K\a'
_diffrn_radiation_wavelength 0.71073
_diffrn_reflns_av_R_equivalents 0.0485
_diffrn_reflns_av_sigmaI/netI 0.0442
_diffrn_reflns_limit_h_max 6
_diffrn_reflns_limit_h_min -5
_diffrn_reflns_limit_k_max 25
_diffrn_reflns_limit_k_min -24
_diffrn_reflns_limit_l_max 16
_diffrn_reflns_limit_l_min -16
_diffrn_reflns_number 14659
_diffrn_reflns_theta_full 26.50
_diffrn_reflns_theta_max 27.62
_diffrn_reflns_theta_min 3.89
_diffrn_standards_decay_% 0
_exptl_absorpt_coefficient_mu 0.377
_exptl_absorpt_correction_T_max 0.981
_exptl_absorpt_correction_T_min 0.927
_exptl_absorpt_correction_type multi-scan
_exptl_absorpt_process_details '(SADABS; Sheldrick, 2003)'
_exptl_crystal_colour colourless
_exptl_crystal_density_diffrn 1.707
_exptl_crystal_density_method 'not measured'
_exptl_crystal_description needle
_exptl_crystal_F_000 584
_exptl_crystal_size_max 0.26
_exptl_crystal_size_mid 0.06
_exptl_crystal_size_min 0.05
_refine_diff_density_max 0.248
_refine_diff_density_min -0.333
_refine_ls_extinction_method none
_refine_ls_goodness_of_fit_ref 1.036
_refine_ls_hydrogen_treatment constr
_refine_ls_matrix_type full
_refine_ls_number_parameters 172
_refine_ls_number_reflns 2588
_refine_ls_number_restraints 0
_refine_ls_restrained_S_all 1.036
_refine_ls_R_factor_all 0.0660
_refine_ls_R_factor_gt 0.0397
_refine_ls_shift/su_max 0.001
_refine_ls_shift/su_mean 0.000
_refine_ls_structure_factor_coef Fsqd
_refine_ls_weighting_details 'w = 1/[\s^2^(Fo^2^)+(0.0386P)^2^+0.619P] where P=(Fo^2^+2Fc^2^)/3'
_refine_ls_weighting_scheme calc
_refine_ls_wR_factor_gt 0.0829
_refine_ls_wR_factor_ref 0.0939
_reflns_number_gt 1923
_reflns_number_total 2588
_reflns_threshold_expression I>2\s(I)
_cod_data_source_file lh2228.cif
_cod_data_source_block I
_cod_original_sg_symbol_H-M 'P 21/n'
_cod_database_code 2211503
_cod_database_fobs_code 2211503

loop_
_symmetry_equiv_pos_as_xyz
'x, y, z'
'x+1/2, -y+1/2, z+1/2'
'-x, -y, -z'
'-x-1/2, y-1/2, -z-1/2'

loop_
_atom_site_type_symbol
_atom_site_label
_atom_site_fract_x
_atom_site_fract_y
_atom_site_fract_z
_atom_site_U_iso_or_equiv
_atom_site_adp_type
_atom_site_calc_flag
_atom_site_refinement_flags
_atom_site_occupancy
N N1 0.3230(3) 0.66804(8) 0.53946(13) 0.0196(4) Uani d . 1
N N2 0.1330(3) 0.66249(8) 0.62443(13) 0.0204(4) Uani d . 1
C C3 0.1366(4) 0.59720(10) 0.64084(15) 0.0188(4) Uani d . 1
C C31 -0.0261(4) 0.56599(10) 0.73046(17) 0.0229(5) Uani d . 1
F F31 -0.2485(3) 0.60360(6) 0.76044(10) 0.0316(3) Uani d . 1
F F32 -0.1271(3) 0.50499(6) 0.70283(11) 0.0346(3) Uani d . 1
F F33 0.1419(3) 0.55681(7) 0.81869(10) 0.0391(4) Uani d . 1
N N4 0.3061(3) 0.55840(8) 0.57685(13) 0.0198(4) Uani d . 1
C C5 0.4244(4) 0.60400(10) 0.51248(15) 0.0183(4) Uani d . 1
N N5 0.6132(4) 0.59136(9) 0.43635(13) 0.0229(4) Uani d . 1
C C27 0.4050(4) 0.73123(10) 0.49861(15) 0.0189(4) Uani d . 1
O O27 0.5656(3) 0.73437(7) 0.42315(11) 0.0236(3) Uani d . 1
N N21 0.2498(3) 0.86511(9) 0.70620(13) 0.0227(4) Uani d . 1
C C22 0.3523(4) 0.81141(10) 0.65678(15) 0.0184(4) Uani d . 1
Cl Cl22 0.61338(10) 0.76614(3) 0.72787(4) 0.02480(15) Uani d . 1
C C23 0.2760(4) 0.79157(10) 0.55210(15) 0.0177(4) Uani d . 1
C C24 0.0833(4) 0.83207(10) 0.49519(17) 0.0222(4) Uani d . 1
C C25 -0.0272(4) 0.88902(11) 0.54533(17) 0.0265(5) Uani d . 1
C C26 0.0579(4) 0.90288(11) 0.65022(18) 0.0262(5) Uani d . 1
H H5A 0.6809 0.6248 0.3972 0.027 Uiso calc R 1
H H5B 0.6709 0.5496 0.4249 0.027 Uiso calc R 1
H H24 0.0276 0.8211 0.4230 0.027 Uiso calc R 1
H H25 -0.1591 0.9179 0.5080 0.032 Uiso calc R 1
H H26 -0.0232 0.9411 0.6848 0.031 Uiso calc R 1

loop_
_atom_site_aniso_label
_atom_site_aniso_U_11
_atom_site_aniso_U_22
_atom_site_aniso_U_33
_atom_site_aniso_U_12
_atom_site_aniso_U_13
_atom_site_aniso_U_23
N1 0.0229(9) 0.0167(9) 0.0194(9) 0.0009(7) 0.0067(7) 0.0003(7)
N2 0.0220(8) 0.0207(9) 0.0188(9) 0.0003(7) 0.0074(7) -0.0007(7)
C3 0.0205(10) 0.0172(10) 0.0186(10) 0.0004(8) 0.0010(8) -0.0012(8)
C31 0.0215(10) 0.0225(11) 0.0249(11) 0.0006(8) 0.0024(8) 0.0004(9)
F31 0.0292(7) 0.0296(7) 0.0365(7) 0.0042(5) 0.0157(5) 0.0004(6)
F32 0.0414(8) 0.0215(7) 0.0415(8) -0.0087(6) 0.0152(6) 0.0003(6)
F33 0.0351(7) 0.0578(10) 0.0243(7) -0.0024(6) 0.0001(5) 0.0129(6)
N4 0.0228(9) 0.0172(9) 0.0195(8) 0.0004(7) 0.0046(7) 0.0001(7)
C5 0.0207(10) 0.0168(10) 0.0173(10) 0.0002(8) -0.0006(8) -0.0029(8)
N5 0.0307(9) 0.0159(9) 0.0224(9) 0.0025(7) 0.0096(7) -0.0003(7)
C27 0.0192(9) 0.0197(10) 0.0177(10) -0.0008(8) -0.0005(8) -0.0009(8)
O27 0.0277(8) 0.0211(8) 0.0222(7) -0.0017(6) 0.0076(6) -0.0015(6)
N21 0.0258(9) 0.0199(9) 0.0225(9) -0.0001(7) 0.0048(7) -0.0027(7)
C22 0.0190(9) 0.0165(10) 0.0197(10) -0.0015(8) 0.0030(8) 0.0026(8)
Cl22 0.0241(3) 0.0272(3) 0.0230(3) 0.0032(2) -0.00125(19) 0.0024(2)
C23 0.0188(9) 0.0148(10) 0.0196(10) -0.0023(8) 0.0044(8) 0.0007(8)
C24 0.0250(10) 0.0221(11) 0.0196(10) -0.0009(8) 0.0008(8) 0.0007(8)
C25 0.0293(11) 0.0211(11) 0.0290(12) 0.0066(9) 0.0018(9) 0.0048(9)
C26 0.0291(11) 0.0200(11) 0.0298(12) 0.0053(9) 0.0059(9) -0.0033(9)

loop_
_atom_type_symbol
_atom_type_description
_atom_type_scat_dispersion_real
_atom_type_scat_dispersion_imag
_atom_type_scat_source
C C 0.0033 0.0016 'International Tables Vol C Tables 4.2.6.8 and 6.1.1.4'
H H 0.0000 0.0000 'International Tables Vol C Tables 4.2.6.8 and 6.1.1.4'
Cl Cl 0.1484 0.1585 'International Tables Vol C Tables 4.2.6.8 and 6.1.1.4'
F F 0.0171 0.0103 'International Tables Vol C Tables 4.2.6.8 and 6.1.1.4'
N N 0.0061 0.0033 'International Tables Vol C Tables 4.2.6.8 and 6.1.1.4'
O O 0.0106 0.0060 'International Tables Vol C Tables 4.2.6.8 and 6.1.1.4'

loop_
_geom_angle_atom_site_label_1
_geom_angle_atom_site_label_2
_geom_angle_atom_site_label_3
_geom_angle
_geom_angle_publ_flag
N2 N1 C5 109.43(15) no
N2 N1 C27 121.60(15) no
C5 N1 C27 128.76(16) no
C3 N2 N1 100.91(15) no
N2 C3 N4 118.04(17) no
N2 C3 C31 121.34(17) no
N4 C3 C31 120.54(18) no
F31 C31 F32 107.68(16) no
F31 C31 F33 106.92(16) no
F32 C31 F33 106.41(17) no
F31 C31 C3 112.67(17) no
F32 C31 C3 111.36(17) no
F33 C31 C3 111.47(16) no
C5 N4 C3 102.61(16) no
N5 C5 N4 125.95(18) no
N5 C5 N1 125.04(18) no
N4 C5 N1 109.00(16) no
C5 N5 H5A 120.0 no
C5 N5 H5B 120.0 no
H5A N5 H5B 120.0 no
O27 C27 N1 120.05(18) no
O27 C27 C23 124.11(18) no
N1 C27 C23 115.82(16) no
C22 N21 C26 116.71(17) no
N21 C22 C23 124.78(18) no
N21 C22 Cl22 115.82(15) no
C23 C22 Cl22 119.32(15) no
C24 C23 C22 117.46(18) no
C24 C23 C27 119.80(17) no
C22 C23 C27 122.66(17) no
C23 C24 C25 118.87(19) no
C23 C24 H24 120.6 no
C25 C24 H24 120.6 no
C26 C25 C24 118.71(19) no
C26 C25 H25 120.6 no
C24 C25 H25 120.6 no
N21 C26 C25 123.43(19) no
N21 C26 H26 118.3 no
C25 C26 H26 118.3 no

loop_
_geom_bond_atom_site_label_1
_geom_bond_atom_site_label_2
_geom_bond_distance
_geom_bond_publ_flag
N1 N2 1.391(2) y
N2 C3 1.305(2) y
C3 N4 1.364(2) y
N4 C5 1.328(2) y
C5 N1 1.392(2) y
N1 C27 1.401(2) y
C27 O27 1.209(2) y
C3 C31 1.488(3) y
C31 F31 1.331(2) no
C31 F32 1.334(2) no
C31 F33 1.342(2) no
C5 N5 1.324(2) y
N5 H5A 0.88 no
N5 H5B 0.88 no
C27 C23 1.494(3) no
N21 C22 1.318(3) no
N21 C26 1.344(3) no
C22 C23 1.392(3) no
C22 Cl22 1.7328(19) no
C23 C24 1.383(3) no
C24 C25 1.388(3) no
C24 H24 0.95 no
C25 C26 1.377(3) no
C25 H25 0.95 no
C26 H26 0.95 no

loop_
_geom_hbond_atom_site_label_D
_geom_hbond_atom_site_label_H
_geom_hbond_atom_site_label_A
_geom_hbond_site_symmetry_A
_geom_hbond_distance_DH
_geom_hbond_distance_HA
_geom_hbond_distance_DA
_geom_hbond_angle_DHA
_geom_hbond_publ_flag
N5 H5A O27 . 0.88 2.25 2.836(2) 124 y
N5 H5A N21 2_564 0.88 2.40 3.053(2) 131 y
N5 H5B N4 3_666 0.88 2.13 2.985(2) 163 y

loop_
_geom_torsion_atom_site_label_1
_geom_torsion_atom_site_label_2
_geom_torsion_atom_site_label_3
_geom_torsion_atom_site_label_4
_geom_torsion
_geom_torsion_publ_flag
C5 N1 N2 C3 0.0(2) no
C27 N1 N2 C3 -175.24(17) no
N1 N2 C3 N4 -0.1(2) no
N1 N2 C3 C31 176.58(17) no
N2 C3 C31 F31 24.8(3) no
N4 C3 C31 F31 -158.62(17) no
N2 C3 C31 F32 145.91(18) no
N4 C3 C31 F32 -37.5(2) no
N2 C3 C31 F33 -95.4(2) no
N4 C3 C31 F33 81.2(2) no
N2 C3 N4 C5 0.1(2) no
C31 C3 N4 C5 -176.59(17) no
C3 N4 C5 N5 178.57(19) no
C3 N4 C5 N1 -0.1(2) no
N2 N1 C5 N5 -178.62(17) no
C27 N1 C5 N5 -3.8(3) no
N2 N1 C5 N4 0.0(2) no
C27 N1 C5 N4 174.86(18) no
N2 N1 C27 O27 -178.39(17) y
C5 N1 C27 O27 7.3(3) no
N2 N1 C27 C23 0.1(3) y
C5 N1 C27 C23 -174.18(18) no
C26 N21 C22 C23 0.0(3) no
C26 N21 C22 Cl22 176.68(14) no
N21 C22 C23 C24 1.5(3) no
Cl22 C22 C23 C24 -175.11(14) no
N21 C22 C23 C27 178.22(18) no
Cl22 C22 C23 C27 1.6(3) no
O27 C27 C23 C24 65.5(3) no
N1 C27 C23 C24 -112.9(2) no
O27 C27 C23 C22 -111.2(2) no
N1 C27 C23 C22 70.4(2) y
C22 C23 C24 C25 -1.2(3) no
C27 C23 C24 C25 -178.06(18) no
C23 C24 C25 C26 -0.4(3) no
C22 N21 C26 C25 -1.8(3) no
C24 C25 C26 N21 2.0(3) no

loop_
_cod_related_entry_id
_cod_related_entry_database
_cod_related_entry_code
1 ChemSpider 21125882
